data_1527504
loop_
_publ_author_name
'Herpin, P.'
'Sudarsanan, K.'

_publ_section_title
;
 Structure cristalline du nitrate de bismuth hydrate
;
_journal_name_full
;
Bulletin de la Societe Francaise de Mineralogie et de Cristallographie 
(72,1949-100,1977)
;
_journal_page_first 590
_journal_page_last 594
_journal_volume 88
_journal_year 1965
_chemical_formula_sum 'Bi H10 N3 O14'
_chemical_name_systematic 'Bi (H2 O)3 (N O3)3 (H2 O)2'
_space_group_IT_number 2
_symmetry_space_group_name_Hall '-P 1'
_symmetry_space_group_name_H-M 'P -1'
_cell_angle_alpha 108.17
_cell_angle_beta 117.08
_cell_angle_gamma 65.75
_cell_formula_units_Z 2
_cell_length_a 6.46
_cell_length_b 11.55
_cell_length_c 9.44
_cell_volume 564.990
_citation_journal_id_ASTM BUFCAE
_cod_data_source_file Herpin_BUFCAE_1965_1704.cif
_cod_data_source_block H10Bi1N3O14
_cod_original_cell_volume 564.9896
_cod_original_formula_sum 'H10 Bi1 N3 O14'
_cod_database_code 1527504

loop_
_symmetry_equiv_pos_as_xyz
x,y,z
-x,-y,-z

loop_
_atom_site_label
_atom_site_type_symbol
_atom_site_fract_x
_atom_site_fract_y
_atom_site_fract_z
_atom_site_occupancy
_atom_site_U_iso_or_equiv
O14 O-2 0.2943 0.089 0.7253 1 0.0
O8 O-2 0.6785 0.2826 0.0563 1 0.0
O5 O-2 0.1368 0.3496 0.5939 1 0.0
O4 O-2 -0.1657 0.5271 0.5712 1 0.0
O13 O-2 0.3873 0.5661 0.7127 1 0.0
O6 O-2 0.1249 0.4958 0.8051 1 0.0
O10 O-2 -0.0186 0.3895 0.9209 1 0.0
O7 O-2 0.6632 0.2941 0.8349 1 0.0
N1 N+5 0.4759 0.7786 0.5666 1 0.0
O12 O-2 0.9425 0.9177 0.6815 1 0.0
O2 O-2 0.5123 0.7405 0.6804 1 0.0
O11 O-2 0.5675 0.9122 0.9048 1 0.0
Bi1 Bi+3 0.9263 0.7312 0.8489 1 0.0
O1 O-2 0.2206 0.8068 0.4578 1 0.0
O3 O-2 0.5643 0.8589 0.5586 1 0.0
N3 N+5 0.721 0.2213 0.9482 1 0.0
N2 N+5 0.0505 0.4633 0.6568 1 0.0
O9 O-2 0.7305 0.1185 0.8844 1 0.0
